data_7129045
loop_
_publ_author_name
'Steller, Beate G.'
'Flock, Michaela'
'Fischer, Roland C.'

_publ_section_title
;
 From organotin hydrides to heteronuclear main group metal compounds:
 isolation of the first neutral bismuth/tin clusters.
;
_journal_issue 78
_journal_name_full 'Chemical communications (Cambridge, England)'
_journal_page_first 10095
_journal_page_last 10098
_journal_paper_doi 10.1039/d1cc02538d
_journal_volume 57
_journal_year 2021
_chemical_formula_moiety 'C96 H138 Bi4 Sn4, 2(C2 H5 O)'
_chemical_formula_sum 'C100 H148 Bi4 O2 Sn4'
_chemical_formula_weight 2692.86
_space_group_crystal_system triclinic
_space_group_IT_number 2
_space_group_name_Hall '-P 1'
_space_group_name_H-M_alt 'P -1'
_atom_sites_solution_hydrogens mixed
_atom_sites_solution_primary dual
_audit_creation_date 2020-11-17
_audit_creation_method
;
Olex2 1.3
(compiled 2020.07.31 svn.rc2a77460 for OlexSys, GUI svn.r6145)
;
_audit_update_record
;
2021-03-22 deposited with the CCDC.	2021-08-09 downloaded from the CCDC.
;
_cell_angle_alpha 78.431(2)
_cell_angle_beta 80.056(2)
_cell_angle_gamma 75.059(2)
_cell_formula_units_Z 2
_cell_length_a 15.2666(9)
_cell_length_b 16.4529(8)
_cell_length_c 21.8940(12)
_cell_measurement_reflns_used 9950
_cell_measurement_temperature 100(2)
_cell_measurement_theta_max 29.99
_cell_measurement_theta_min 2.65
_cell_volume 5162.8(5)
_computing_cell_refinement 'SAINT V8.38A (Bruker, 2018)'
_computing_data_reduction 'SAINT V8.38A (Bruker, 2018)'
_computing_molecular_graphics 'Olex2 1.3 (Dolomanov et al., 2009)'
_computing_publication_material 'Olex2 1.3 (Dolomanov et al., 2009)'
_computing_structure_refinement 'SHELXL 2014/7 (Sheldrick, 2015)'
_computing_structure_solution 'SHELXD  (Sheldrick, 2008)'
_diffrn_ambient_temperature 100.11
_diffrn_detector 'Bruker APEX2 area detector'
_diffrn_detector_area_resol_mean 7.9
_diffrn_detector_type 'CCD area detector'
_diffrn_measured_fraction_theta_full 0.997
_diffrn_measured_fraction_theta_max 0.997
_diffrn_measurement_device 'three-circle diffractometer'
_diffrn_measurement_device_type 'Bruker APEX-II CCD'
_diffrn_measurement_method '\f and \w scans'
_diffrn_radiation_monochromator 'mirror optics'
_diffrn_radiation_probe x-ray
_diffrn_radiation_type MoK\a
_diffrn_radiation_wavelength 0.71073
_diffrn_reflns_av_R_equivalents 0.1138
_diffrn_reflns_av_unetI/netI 0.0808
_diffrn_reflns_Laue_measured_fraction_full 0.997
_diffrn_reflns_Laue_measured_fraction_max 0.997
_diffrn_reflns_limit_h_max 18
_diffrn_reflns_limit_h_min -18
_diffrn_reflns_limit_k_max 20
_diffrn_reflns_limit_k_min -20
_diffrn_reflns_limit_l_max 26
_diffrn_reflns_limit_l_min -27
_diffrn_reflns_number 145026
_diffrn_reflns_point_group_measured_fraction_full 0.997
_diffrn_reflns_point_group_measured_fraction_max 0.997
_diffrn_reflns_theta_full 26.000
_diffrn_reflns_theta_max 26.000
_diffrn_reflns_theta_min 1.585
_diffrn_source 'microfocus sealed X-ray tube'
_diffrn_source_current 1.0
_diffrn_source_power 0.05
_diffrn_source_type 'Incoatec I\ms'
_diffrn_source_voltage 50.0
_diffrn_standards_number 0
_exptl_absorpt_coefficient_mu 7.784
_exptl_absorpt_correction_T_max 0.7456
_exptl_absorpt_correction_T_min 0.2809
_exptl_absorpt_correction_type multi-scan
_exptl_absorpt_process_details
;
SADABS-2016/2 (Bruker,2016) was used for absorption correction.
wR2(int) was 0.1593 before and 0.0965 after correction.
The Ratio of minimum to maximum transmission is 0.3767.
The \l/2 correction factor is Not present.
;
_exptl_crystal_colour orange
_exptl_crystal_colour_primary orange
_exptl_crystal_density_diffrn 1.732
_exptl_crystal_description Block
_exptl_crystal_F_000 2592
_exptl_crystal_size_max 0.29
_exptl_crystal_size_mid 0.25
_exptl_crystal_size_min 0.12
_refine_diff_density_max 2.886
_refine_diff_density_min -2.599
_refine_diff_density_rms 0.274
_refine_ls_extinction_method none
_refine_ls_goodness_of_fit_ref 1.048
_refine_ls_hydrogen_treatment mixed
_refine_ls_matrix_type full
_refine_ls_number_parameters 1031
_refine_ls_number_reflns 20225
_refine_ls_number_restraints 13
_refine_ls_restrained_S_all 1.048
_refine_ls_R_factor_all 0.0718
_refine_ls_R_factor_gt 0.0455
_refine_ls_shift/su_max 0.001
_refine_ls_shift/su_mean 0.000
_refine_ls_structure_factor_coef Fsqd
_refine_ls_weighting_details 'w=1/[\s^2^(Fo^2^)+(0.0380P)^2^] where P=(Fo^2^+2Fc^2^)/3'
_refine_ls_weighting_scheme calc
_refine_ls_wR_factor_gt 0.0859
_refine_ls_wR_factor_ref 0.0965
_reflns_Friedel_coverage 0.000
_reflns_number_gt 15377
_reflns_number_total 20225
_reflns_threshold_expression 'I > 2\s(I)'
_cod_data_source_file d1cc02538d2.cif
_cod_data_source_block rf1905a_1_0m
_cod_database_code 7129045
_shelx_shelxl_version_number 2014/7
_shelx_space_group_comment
;
The symmetry employed for this shelxl refinement is uniquely defined
by the following loop, which should always be used as a source of
symmetry information in preference to the above space-group names.
They are only intended as comments.
;
_shelx_estimated_absorpt_t_max 0.455
_shelx_estimated_absorpt_t_min 0.211
_olex2_refinement_description
;
1. Fixed Uiso
 At 1.2 times of:
  All C(H) groups, All C(H,H) groups
 At 1.5 times of:
  All C(H,H,H) groups, All Sn(H) groups
2. Restrained distances
 Sn1-H \\sim Sn4-HA
 with sigma of 0.01
3. Uiso/Uaniso restraints and constraints
Uanis(C61) \\sim Ueq, Uanis(C66) \\sim Ueq: with sigma of 0.002 and sigma for
terminal atoms of 0.004
4.a Ternary CH refined with riding coordinates:
 C7(H7), C10(H10), C19(H19), C22(H22), C31(H31), C34(H34), C43(H43), C46(H46),
 C55(H55), C58(H58), C67(H67), C70(H70), C79(H79), C82(H82), C91(H91), C94(H94)
4.b Secondary CH2 refined with riding coordinates:
 C98(H98A,H98B), C99(H99A,H99B)
4.c Aromatic/amide H refined with riding coordinates:
 C3(H3), C4(H4), C5(H5), C15(H15), C16(H16), C17(H17), C27(H27), C28(H28),
 C29(H29), C39(H39), C40(H40), C41(H41), C51(H51), C52(H52), C53(H53), C63(H63),
  C64(H64), C65(H65), C75(H75), C76(H76), C77(H77), C87(H87), C88(H88), C89(H89)
4.d Idealised Me refined as rotating group:
 C9(H9A,H9B,H9C), C11(H11A,H11B,H11C), C12(H12A,H12B,H12C), C20(H20A,H20B,
 H20C), C21(H21A,H21B,H21C), C23(H23A,H23B,H23C), C24(H24A,H24B,H24C), C32(H32A,
 H32B,H32C), C33(H33A,H33B,H33C), C35(H35A,H35B,H35C), C36(H36A,H36B,H36C),
 C44(H44A,H44B,H44C), C45(H45A,H45B,H45C), C47(H47A,H47B,H47C), C48(H48A,H48B,
 H48C), C56(H56A,H56B,H56C), C57(H57A,H57B,H57C), C59(H59A,H59B,H59C), C60(H60A,
 H60B,H60C), C68(H68A,H68B,H68C), C69(H69A,H69B,H69C), C71(H71A,H71B,H71C),
 C72(H72A,H72B,H72C), C80(H80A,H80B,H80C), C81(H81A,H81B,H81C), C83(H83A,H83B,
 H83C), C84(H84A,H84B,H84C), C92(H92A,H92B,H92C), C93(H93A,H93B,H93C), C95(H95A,
 H95B,H95C), C96(H96A,H96B,H96C), C97(H97A,H97B,H97C), C100(H10A,H10B,H10C),
 C8(H8A,H8B,H8C)
;
_olex2_submission_special_instructions 'No special instructions were received'

loop_
_space_group_symop_operation_xyz
'x, y, z'
'-x, -y, -z'

loop_
_atom_site_label
_atom_site_type_symbol
_atom_site_fract_x
_atom_site_fract_y
_atom_site_fract_z
_atom_site_U_iso_or_equiv
_atom_site_adp_type
_atom_site_occupancy
_atom_site_site_symmetry_order
_atom_site_calc_flag
_atom_site_refinement_flags_posn
_atom_site_refinement_flags_adp
_atom_site_refinement_flags_occupancy
_atom_site_disorder_assembly
_atom_site_disorder_group
Bi1 Bi 0.56120(2) 0.10392(2) 0.26619(2) 0.01252(7) Uani 1 1 d . . . . .
Sn1 Sn 0.68450(3) -0.01332(3) 0.19073(2) 0.01278(11) Uani 1 1 d D . . . .
H H 0.636(4) -0.016(4) 0.129(3) 0.019 Uiso 1 1 d D U . . .
O1 O 1.0060(4) 0.3960(4) -0.0159(3) 0.0448(17) Uani 1 1 d . . . . .
C1 C 0.7285(5) -0.1480(4) 0.2335(3) 0.0168(17) Uani 1 1 d . . . . .
Bi2 Bi 0.60828(2) 0.25160(2) 0.17256(2) 0.01342(7) Uani 1 1 d . . . . .
Sn2 Sn 0.39863(3) 0.15585(3) 0.20146(2) 0.01180(11) Uani 1 1 d . . . . .
O2 O 0.0161(6) 0.1057(6) 0.4867(4) 0.085(3) Uani 1 1 d . . . . .
C2 C 0.6970(6) -0.1821(4) 0.2954(4) 0.0223(19) Uani 1 1 d . . . . .
Bi3 Bi 0.40567(2) 0.33418(2) 0.17722(2) 0.01397(7) Uani 1 1 d . . . . .
Sn3 Sn 0.58645(3) 0.34922(3) 0.27416(2) 0.01135(11) Uani 1 1 d . . . . .
C3 C 0.7420(6) -0.2625(5) 0.3226(4) 0.027(2) Uani 1 1 d . . . . .
H3 H 0.7229 -0.2845 0.3650 0.032 Uiso 1 1 calc R U . . .
C4 C 0.8141(6) -0.3105(5) 0.2884(4) 0.036(2) Uani 1 1 d . . . . .
H4 H 0.8439 -0.3657 0.3073 0.044 Uiso 1 1 calc R U . . .
Sn4 Sn 0.29564(3) 0.49731(3) 0.30555(2) 0.01498(12) Uani 1 1 d D . . . .
HA H 0.370(4) 0.557(4) 0.273(3) 0.022 Uiso 1 1 d D U . . .
Bi4 Bi 0.40150(2) 0.32299(2) 0.31561(2) 0.01365(7) Uani 1 1 d . . . . .
C5 C 0.8434(6) -0.2793(5) 0.2274(4) 0.036(2) Uani 1 1 d . . . . .
H5 H 0.8932 -0.3129 0.2043 0.043 Uiso 1 1 calc R U . . .
C6 C 0.8000(5) -0.1977(4) 0.1990(4) 0.0223(18) Uani 1 1 d . . . . .
C7 C 0.6139(6) -0.1358(5) 0.3362(3) 0.0229(19) Uani 1 1 d . . . . .
H7 H 0.5837 -0.0831 0.3091 0.027 Uiso 1 1 calc R U . . .
C9 C 0.5444(6) -0.1913(5) 0.3586(4) 0.033(2) Uani 1 1 d . . . . .
H9A H 0.5235 -0.2033 0.3222 0.049 Uiso 1 1 calc R U . . .
H9B H 0.4920 -0.1611 0.3846 0.049 Uiso 1 1 calc R U . . .
H9C H 0.5730 -0.2450 0.3836 0.049 Uiso 1 1 calc R U . . .
C10 C 0.8347(6) -0.1710(5) 0.1302(4) 0.027(2) Uani 1 1 d . . . . .
H10 H 0.8016 -0.1104 0.1179 0.032 Uiso 1 1 calc R U . . .
C11 C 0.8103(6) -0.2226(6) 0.0878(4) 0.039(2) Uani 1 1 d . . . . .
H11A H 0.8303 -0.2015 0.0438 0.059 Uiso 1 1 calc R U . . .
H11B H 0.7439 -0.2167 0.0938 0.059 Uiso 1 1 calc R U . . .
H11C H 0.8409 -0.2828 0.0985 0.059 Uiso 1 1 calc R U . . .
C12 C 0.9364(6) -0.1726(5) 0.1185(4) 0.037(2) Uani 1 1 d . . . . .
H12A H 0.9528 -0.1484 0.0746 0.056 Uiso 1 1 calc R U . . .
H12B H 0.9717 -0.2315 0.1272 0.056 Uiso 1 1 calc R U . . .
H12C H 0.9501 -0.1387 0.1462 0.056 Uiso 1 1 calc R U . . .
C13 C 0.8137(5) 0.0284(4) 0.1687(4) 0.0184(17) Uani 1 1 d . . . . .
C14 C 0.8687(5) 0.0092(4) 0.2178(4) 0.0196(18) Uani 1 1 d . . . . .
C15 C 0.9567(6) 0.0211(5) 0.2042(4) 0.028(2) Uani 1 1 d . . . . .
H15 H 0.9931 0.0095 0.2374 0.033 Uiso 1 1 calc R U . . .
C16 C 0.9933(6) 0.0493(5) 0.1439(4) 0.032(2) Uani 1 1 d . . . . .
H16 H 1.0554 0.0530 0.1349 0.038 Uiso 1 1 calc R U . . .
C17 C 0.9381(5) 0.0716(5) 0.0974(4) 0.029(2) Uani 1 1 d . . . . .
H17 H 0.9618 0.0944 0.0563 0.035 Uiso 1 1 calc R U . . .
C18 C 0.8489(5) 0.0622(4) 0.1080(4) 0.0212(18) Uani 1 1 d . . . . .
C19 C 0.8335(5) -0.0204(5) 0.2856(4) 0.0228(18) Uani 1 1 d . . . . .
H19 H 0.7706 -0.0285 0.2859 0.027 Uiso 1 1 calc R U . . .
C20 C 0.8919(6) -0.1074(5) 0.3127(4) 0.034(2) Uani 1 1 d . . . . .
H20A H 0.9001 -0.1478 0.2836 0.051 Uiso 1 1 calc R U . . .
H20B H 0.8609 -0.1292 0.3534 0.051 Uiso 1 1 calc R U . . .
H20C H 0.9517 -0.1004 0.3183 0.051 Uiso 1 1 calc R U . . .
C21 C 0.8247(6) 0.0453(5) 0.3277(4) 0.032(2) Uani 1 1 d . . . . .
H21A H 0.8854 0.0540 0.3293 0.049 Uiso 1 1 calc R U . . .
H21B H 0.7979 0.0249 0.3702 0.049 Uiso 1 1 calc R U . . .
H21C H 0.7853 0.0994 0.3107 0.049 Uiso 1 1 calc R U . . .
C22 C 0.7937(5) 0.0894(5) 0.0527(4) 0.0247(19) Uani 1 1 d . . . . .
H22 H 0.7294 0.0850 0.0690 0.030 Uiso 1 1 calc R U . . .
C23 C 0.8296(6) 0.0326(6) 0.0027(4) 0.037(2) Uani 1 1 d . . . . .
H23A H 0.7923 0.0528 -0.0320 0.056 Uiso 1 1 calc R U . . .
H23B H 0.8266 -0.0262 0.0210 0.056 Uiso 1 1 calc R U . . .
H23C H 0.8932 0.0347 -0.0133 0.056 Uiso 1 1 calc R U . . .
C24 C 0.7914(6) 0.1828(5) 0.0224(4) 0.039(2) Uani 1 1 d . . . . .
H24A H 0.8532 0.1881 0.0038 0.059 Uiso 1 1 calc R U . . .
H24B H 0.7687 0.2195 0.0546 0.059 Uiso 1 1 calc R U . . .
H24C H 0.7508 0.2001 -0.0104 0.059 Uiso 1 1 calc R U . . .
C25 C 0.4039(5) 0.0969(4) 0.1196(3) 0.0145(16) Uani 1 1 d . . . . .
C26 C 0.3809(5) 0.0169(4) 0.1300(3) 0.0166(17) Uani 1 1 d . . . . .
C27 C 0.3679(5) -0.0151(5) 0.0782(4) 0.0244(19) Uani 1 1 d . . . . .
H27 H 0.3506 -0.0680 0.0851 0.029 Uiso 1 1 calc R U . . .
C28 C 0.3795(6) 0.0276(5) 0.0184(4) 0.0244(19) Uani 1 1 d . . . . .
H28 H 0.3687 0.0054 -0.0157 0.029 Uiso 1 1 calc R U . . .
C29 C 0.4070(5) 0.1037(5) 0.0077(4) 0.0224(18) Uani 1 1 d . . . . .
H29 H 0.4173 0.1321 -0.0343 0.027 Uiso 1 1 calc R U . . .
C30 C 0.4198(5) 0.1391(4) 0.0563(3) 0.0141(16) Uani 1 1 d . . . . .
C31 C 0.3693(5) -0.0364(4) 0.1943(4) 0.0223(18) Uani 1 1 d . . . . .
H31 H 0.3800 -0.0037 0.2251 0.027 Uiso 1 1 calc R U . . .
C32 C 0.4427(6) -0.1206(5) 0.1983(4) 0.030(2) Uani 1 1 d . . . . .
H32A H 0.4338 -0.1551 0.1692 0.045 Uiso 1 1 calc R U . . .
H32B H 0.4376 -0.1521 0.2413 0.045 Uiso 1 1 calc R U . . .
H32C H 0.5035 -0.1083 0.1871 0.045 Uiso 1 1 calc R U . . .
C33 C 0.2729(5) -0.0510(5) 0.2133(4) 0.032(2) Uani 1 1 d . . . . .
H33A H 0.2619 -0.0873 0.1864 0.048 Uiso 1 1 calc R U . . .
H33B H 0.2284 0.0040 0.2085 0.048 Uiso 1 1 calc R U . . .
H33C H 0.2666 -0.0789 0.2573 0.048 Uiso 1 1 calc R U . . .
C34 C 0.4507(5) 0.2217(4) 0.0413(3) 0.0205(18) Uani 1 1 d . . . . .
H34 H 0.4654 0.2326 0.0813 0.025 Uiso 1 1 calc R U . . .
C35 C 0.3755(6) 0.2966(5) 0.0184(4) 0.030(2) Uani 1 1 d . . . . .
H35A H 0.3976 0.3491 0.0099 0.046 Uiso 1 1 calc R U . . .
H35B H 0.3222 0.3018 0.0508 0.046 Uiso 1 1 calc R U . . .
H35C H 0.3581 0.2872 -0.0202 0.046 Uiso 1 1 calc R U . . .
C36 C 0.5391(6) 0.2167(5) -0.0065(4) 0.030(2) Uani 1 1 d . . . . .
H36A H 0.5268 0.2072 -0.0467 0.045 Uiso 1 1 calc R U . . .
H36B H 0.5874 0.1695 0.0098 0.045 Uiso 1 1 calc R U . . .
H36C H 0.5587 0.2703 -0.0127 0.045 Uiso 1 1 calc R U . . .
C37 C 0.2628(5) 0.1488(4) 0.2540(3) 0.0164(17) Uani 1 1 d . . . . .
C38 C 0.2492(5) 0.1115(5) 0.3180(4) 0.0226(18) Uani 1 1 d . . . . .
C39 C 0.1630(5) 0.0987(5) 0.3438(4) 0.0248(19) Uani 1 1 d . . . . .
H39 H 0.1536 0.0724 0.3864 0.030 Uiso 1 1 calc R U . . .
C40 C 0.0915(5) 0.1235(5) 0.3090(4) 0.029(2) Uani 1 1 d . . . . .
H40 H 0.0338 0.1121 0.3269 0.035 Uiso 1 1 calc R U . . .
C41 C 0.1033(5) 0.1650(5) 0.2477(4) 0.029(2) Uani 1 1 d . . . . .
H41 H 0.0526 0.1843 0.2245 0.035 Uiso 1 1 calc R U . . .
C42 C 0.1883(5) 0.1788(4) 0.2196(4) 0.0201(18) Uani 1 1 d . . . . .
C43 C 0.3242(6) 0.0866(6) 0.3603(4) 0.046(3) Uani 1 1 d . . . . .
H43 H 0.3772 0.1090 0.3360 0.055 Uiso 1 1 calc R U . . .
C44 C 0.3575(8) -0.0086(6) 0.3762(5) 0.069(4) Uani 1 1 d . . . . .
H44A H 0.3874 -0.0316 0.3379 0.103 Uiso 1 1 calc R U . . .
H44B H 0.3056 -0.0341 0.3943 0.103 Uiso 1 1 calc R U . . .
H44C H 0.4013 -0.0219 0.4067 0.103 Uiso 1 1 calc R U . . .
C45 C 0.2975(7) 0.1261(6) 0.4199(4) 0.046(3) Uani 1 1 d . . . . .
H45A H 0.3523 0.1199 0.4397 0.070 Uiso 1 1 calc R U . . .
H45B H 0.2545 0.0971 0.4491 0.070 Uiso 1 1 calc R U . . .
H45C H 0.2685 0.1867 0.4093 0.070 Uiso 1 1 calc R U . . .
C46 C 0.1945(5) 0.2313(4) 0.1537(4) 0.0230(18) Uani 1 1 d . . . . .
H46 H 0.2605 0.2311 0.1400 0.028 Uiso 1 1 calc R U . . .
C47 C 0.1440(6) 0.3240(5) 0.1550(4) 0.032(2) Uani 1 1 d . . . . .
H47A H 0.1505 0.3570 0.1126 0.048 Uiso 1 1 calc R U . . .
H47B H 0.1700 0.3477 0.1835 0.048 Uiso 1 1 calc R U . . .
H47C H 0.0791 0.3269 0.1699 0.048 Uiso 1 1 calc R U . . .
C48 C 0.1636(6) 0.1933(5) 0.1055(4) 0.033(2) Uani 1 1 d . . . . .
H48A H 0.1740 0.2268 0.0637 0.049 Uiso 1 1 calc R U . . .
H48B H 0.0984 0.1942 0.1163 0.049 Uiso 1 1 calc R U . . .
H48C H 0.1986 0.1343 0.1054 0.049 Uiso 1 1 calc R U . . .
C49 C 0.5958(5) 0.4837(4) 0.2473(3) 0.0183(17) Uani 1 1 d . . . . .
C50 C 0.5865(5) 0.5284(5) 0.2971(4) 0.0222(18) Uani 1 1 d . . . . .
C51 C 0.5972(7) 0.6125(5) 0.2827(4) 0.041(2) Uani 1 1 d . . . . .
H51 H 0.5927 0.6432 0.3160 0.049 Uiso 1 1 calc R U . . .
C52 C 0.6137(7) 0.6514(6) 0.2223(5) 0.049(3) Uani 1 1 d . . . . .
H52 H 0.6196 0.7088 0.2138 0.059 Uiso 1 1 calc R U . . .
C53 C 0.6218(6) 0.6073(5) 0.1734(4) 0.034(2) Uani 1 1 d . . . . .
H53 H 0.6331 0.6347 0.1313 0.041 Uiso 1 1 calc R U . . .
C54 C 0.6135(5) 0.5227(4) 0.1853(4) 0.0189(17) Uani 1 1 d . . . . .
C55 C 0.5722(6) 0.4902(5) 0.3665(4) 0.026(2) Uani 1 1 d . . . . .
H55 H 0.5622 0.4318 0.3690 0.032 Uiso 1 1 calc R U . . .
C56 C 0.4895(6) 0.5406(5) 0.4029(4) 0.030(2) Uani 1 1 d . . . . .
H56A H 0.4355 0.5488 0.3817 0.045 Uiso 1 1 calc R U . . .
H56B H 0.4999 0.5963 0.4049 0.045 Uiso 1 1 calc R U . . .
H56C H 0.4795 0.5094 0.4456 0.045 Uiso 1 1 calc R U . . .
C57 C 0.6590(6) 0.4804(5) 0.3958(4) 0.034(2) Uani 1 1 d . . . . .
H57A H 0.7103 0.4431 0.3738 0.051 Uiso 1 1 calc R U . . .
H57B H 0.6501 0.4553 0.4403 0.051 Uiso 1 1 calc R U . . .
H57C H 0.6723 0.5365 0.3920 0.051 Uiso 1 1 calc R U . . .
C58 C 0.6224(6) 0.4800(5) 0.1288(4) 0.026(2) Uani 1 1 d . . . . .
H58 H 0.6245 0.4183 0.1450 0.032 Uiso 1 1 calc R U . . .
C59 C 0.5381(7) 0.5152(6) 0.0946(4) 0.045(3) Uani 1 1 d . . . . .
H59A H 0.5296 0.5770 0.0820 0.067 Uiso 1 1 calc R U . . .
H59B H 0.4841 0.5027 0.1227 0.067 Uiso 1 1 calc R U . . .
H59C H 0.5463 0.4885 0.0572 0.067 Uiso 1 1 calc R U . . .
C60 C 0.7102(6) 0.4843(6) 0.0840(4) 0.038(2) Uani 1 1 d . . . . .
H60A H 0.7152 0.4502 0.0510 0.057 Uiso 1 1 calc R U . . .
H60B H 0.7629 0.4616 0.1074 0.057 Uiso 1 1 calc R U . . .
H60C H 0.7089 0.5437 0.0647 0.057 Uiso 1 1 calc R U . . .
C61 C 0.7001(5) 0.2901(4) 0.3299(3) 0.0133(15) Uani 1 1 d . U . . .
C62 C 0.7873(5) 0.2947(4) 0.2982(4) 0.0180(17) Uani 1 1 d . . . . .
C63 C 0.8629(5) 0.2593(5) 0.3305(4) 0.0218(18) Uani 1 1 d . . . . .
H63 H 0.9221 0.2623 0.3093 0.026 Uiso 1 1 calc R U . . .
C64 C 0.8540(6) 0.2201(5) 0.3919(4) 0.027(2) Uani 1 1 d . . . . .
H64 H 0.9066 0.1968 0.4129 0.032 Uiso 1 1 calc R U . . .
C65 C 0.7686(5) 0.2147(5) 0.4233(4) 0.0231(19) Uani 1 1 d . . . . .
H65 H 0.7627 0.1869 0.4657 0.028 Uiso 1 1 calc R U . . .
C66 C 0.6902(5) 0.2502(4) 0.3926(3) 0.0182(17) Uani 1 1 d . U . . .
C67 C 0.8054(5) 0.3331(5) 0.2292(4) 0.0206(18) Uani 1 1 d . . . . .
H67 H 0.7445 0.3606 0.2145 0.025 Uiso 1 1 calc R U . . .
C68 C 0.8575(6) 0.4032(6) 0.2209(4) 0.044(3) Uani 1 1 d . . . . .
H68A H 0.8665 0.4278 0.1763 0.067 Uiso 1 1 calc R U . . .
H68B H 0.9171 0.3789 0.2360 0.067 Uiso 1 1 calc R U . . .
H68C H 0.8224 0.4478 0.2450 0.067 Uiso 1 1 calc R U . . .
C69 C 0.8531(5) 0.2654(6) 0.1885(4) 0.034(2) Uani 1 1 d . . . . .
H69A H 0.8189 0.2206 0.1962 0.052 Uiso 1 1 calc R U . . .
H69B H 0.9153 0.2404 0.1990 0.052 Uiso 1 1 calc R U . . .
H69C H 0.8556 0.2915 0.1441 0.052 Uiso 1 1 calc R U . . .
C70 C 0.5991(6) 0.2443(5) 0.4313(3) 0.027(2) Uani 1 1 d . . . . .
H70 H 0.5505 0.2807 0.4058 0.032 Uiso 1 1 calc R U . . .
C71 C 0.5855(6) 0.1540(6) 0.4431(4) 0.038(2) Uani 1 1 d . . . . .
H71A H 0.5914 0.1345 0.4028 0.057 Uiso 1 1 calc R U . . .
H71B H 0.5244 0.1530 0.4658 0.057 Uiso 1 1 calc R U . . .
H71C H 0.6318 0.1163 0.4683 0.057 Uiso 1 1 calc R U . . .
C72 C 0.5851(6) 0.2791(5) 0.4928(4) 0.038(2) Uani 1 1 d . . . . .
H72A H 0.5934 0.3376 0.4838 0.057 Uiso 1 1 calc R U . . .
H72B H 0.6298 0.2433 0.5200 0.057 Uiso 1 1 calc R U . . .
H72C H 0.5231 0.2787 0.5140 0.057 Uiso 1 1 calc R U . . .
C73 C 0.1874(5) 0.5172(4) 0.2463(3) 0.0210(18) Uani 1 1 d . . . . .
C74 C 0.1056(5) 0.4917(4) 0.2737(4) 0.0218(18) Uani 1 1 d . . . . .
C75 C 0.0346(6) 0.5079(5) 0.2387(4) 0.030(2) Uani 1 1 d . . . . .
H75 H -0.0204 0.4913 0.2575 0.036 Uiso 1 1 calc R U . . .
C76 C 0.0415(6) 0.5477(5) 0.1771(4) 0.034(2) Uani 1 1 d . . . . .
H76 H -0.0083 0.5586 0.1537 0.041 Uiso 1 1 calc R U . . .
C77 C 0.1216(6) 0.5715(5) 0.1497(4) 0.030(2) Uani 1 1 d . . . . .
H77 H 0.1264 0.5986 0.1070 0.036 Uiso 1 1 calc R U . . .
C78 C 0.1952(5) 0.5570(5) 0.1830(4) 0.0243(19) Uani 1 1 d . . . . .
C79 C 0.0944(6) 0.4447(5) 0.3407(4) 0.0260(19) Uani 1 1 d . . . . .
H79 H 0.1510 0.4407 0.3594 0.031 Uiso 1 1 calc R U . . .
C80 C 0.0854(8) 0.3534(6) 0.3425(5) 0.057(3) Uani 1 1 d . . . . .
H80A H 0.0296 0.3552 0.3254 0.085 Uiso 1 1 calc R U . . .
H80B H 0.0824 0.3236 0.3861 0.085 Uiso 1 1 calc R U . . .
H80C H 0.1386 0.3230 0.3173 0.085 Uiso 1 1 calc R U . . .
C81 C 0.0143(7) 0.4926(7) 0.3808(5) 0.058(3) Uani 1 1 d . . . . .
H81A H 0.0228 0.5497 0.3807 0.086 Uiso 1 1 calc R U . . .
H81B H 0.0107 0.4616 0.4239 0.086 Uiso 1 1 calc R U . . .
H81C H -0.0424 0.4977 0.3636 0.086 Uiso 1 1 calc R U . . .
C82 C 0.2789(6) 0.5873(5) 0.1486(4) 0.034(2) Uani 1 1 d . . . . .
H82 H 0.3319 0.5540 0.1711 0.041 Uiso 1 1 calc R U . . .
C83 C 0.2701(7) 0.6819(6) 0.1506(4) 0.052(3) Uani 1 1 d . . . . .
H83A H 0.3269 0.6983 0.1304 0.078 Uiso 1 1 calc R U . . .
H83B H 0.2586 0.6911 0.1945 0.078 Uiso 1 1 calc R U . . .
H83C H 0.2192 0.7168 0.1284 0.078 Uiso 1 1 calc R U . . .
C84 C 0.3025(7) 0.5724(6) 0.0802(4) 0.046(3) Uani 1 1 d . . . . .
H84A H 0.2571 0.6116 0.0550 0.069 Uiso 1 1 calc R U . . .
H84B H 0.3023 0.5134 0.0783 0.069 Uiso 1 1 calc R U . . .
H84C H 0.3633 0.5826 0.0636 0.069 Uiso 1 1 calc R U . . .
C85 C 0.2342(5) 0.5435(4) 0.3944(3) 0.0133(16) Uani 1 1 d . . . . .
C86 C 0.2224(5) 0.4908(4) 0.4525(3) 0.0177(17) Uani 1 1 d . . . . .
C87 C 0.1869(5) 0.5272(5) 0.5063(4) 0.0245(19) Uani 1 1 d . . . . .
H87 H 0.1787 0.4912 0.5455 0.029 Uiso 1 1 calc R U . . .
C88 C 0.1636(6) 0.6138(5) 0.5039(4) 0.034(2) Uani 1 1 d . . . . .
H88 H 0.1403 0.6372 0.5414 0.040 Uiso 1 1 calc R U . . .
C89 C 0.1737(6) 0.6670(5) 0.4472(4) 0.030(2) Uani 1 1 d . . . . .
H89 H 0.1569 0.7271 0.4458 0.036 Uiso 1 1 calc R U . . .
C90 C 0.2087(5) 0.6334(5) 0.3915(4) 0.0238(19) Uani 1 1 d . . . . .
C91 C 0.2509(5) 0.3939(4) 0.4596(3) 0.0183(17) Uani 1 1 d . . . . .
H91 H 0.2559 0.3785 0.4169 0.022 Uiso 1 1 calc R U . . .
C92 C 0.3443(5) 0.3598(5) 0.4820(4) 0.0263(19) Uani 1 1 d . . . . .
H92A H 0.3893 0.3858 0.4525 0.039 Uiso 1 1 calc R U . . .
H92B H 0.3620 0.2978 0.4840 0.039 Uiso 1 1 calc R U . . .
H92C H 0.3417 0.3738 0.5238 0.039 Uiso 1 1 calc R U . . .
C93 C 0.1797(6) 0.3493(5) 0.5036(4) 0.032(2) Uani 1 1 d . . . . .
H93A H 0.1189 0.3746 0.4906 0.048 Uiso 1 1 calc R U . . .
H93B H 0.1790 0.3568 0.5470 0.048 Uiso 1 1 calc R U . . .
H93C H 0.1962 0.2883 0.5010 0.048 Uiso 1 1 calc R U . . .
C94 C 0.2178(6) 0.6949(5) 0.3308(4) 0.034(2) Uani 1 1 d . . . . .
H94 H 0.2285 0.6611 0.2959 0.040 Uiso 1 1 calc R U . . .
C95 C 0.3013(7) 0.7315(6) 0.3250(5) 0.063(3) Uani 1 1 d . . . . .
H95A H 0.3551 0.6849 0.3324 0.095 Uiso 1 1 calc R U . . .
H95B H 0.2914 0.7693 0.3561 0.095 Uiso 1 1 calc R U . . .
H95C H 0.3111 0.7639 0.2827 0.095 Uiso 1 1 calc R U . . .
C96 C 0.1335(7) 0.7644(6) 0.3206(5) 0.054(3) Uani 1 1 d . . . . .
H96A H 0.1228 0.8018 0.3521 0.081 Uiso 1 1 calc R U . . .
H96B H 0.0808 0.7391 0.3246 0.081 Uiso 1 1 calc R U . . .
H96C H 0.1417 0.7977 0.2785 0.081 Uiso 1 1 calc R U . . .
C97 C 0.9631(6) 0.3282(6) 0.0118(4) 0.043(2) Uani 1 1 d . . . . .
H97A H 0.8969 0.3481 0.0112 0.064 Uiso 1 1 calc R U . . .
H97B H 0.9760 0.3089 0.0553 0.064 Uiso 1 1 calc R U . . .
H97C H 0.9866 0.2809 -0.0120 0.064 Uiso 1 1 calc R U . . .
C98 C 0.9737(6) 0.4670(6) 0.0154(4) 0.039(2) Uani 1 1 d . . . . .
H98A H 0.9824 0.4498 0.0603 0.047 Uiso 1 1 calc R U . . .
H98B H 0.9076 0.4904 0.0126 0.047 Uiso 1 1 calc R U . . .
C99 C 0.0157(9) 0.0239(8) 0.5182(5) 0.070(4) Uani 1 1 d . . . . .
H99A H -0.0246 0.0270 0.5587 0.084 Uiso 1 1 calc R U . . .
H99B H 0.0782 -0.0059 0.5275 0.084 Uiso 1 1 calc R U . . .
C100 C 0.0473(8) 0.1602(8) 0.5168(5) 0.073(4) Uani 1 1 d . . . . .
H10A H 0.0376 0.2176 0.4920 0.110 Uiso 1 1 calc R U . . .
H10B H 0.1126 0.1379 0.5202 0.110 Uiso 1 1 calc R U . . .
H10C H 0.0133 0.1624 0.5590 0.110 Uiso 1 1 calc R U . . .
C8 C 0.6393(6) -0.1086(5) 0.3918(4) 0.032(2) Uani 1 1 d . . . . .
H8A H 0.6803 -0.0697 0.3766 0.049 Uiso 1 1 calc R U . . .
H8B H 0.6703 -0.1589 0.4189 0.049 Uiso 1 1 calc R U . . .
H8C H 0.5838 -0.0795 0.4158 0.049 Uiso 1 1 calc R U . . .

loop_
_atom_site_aniso_label
_atom_site_aniso_U_11
_atom_site_aniso_U_22
_atom_site_aniso_U_33
_atom_site_aniso_U_23
_atom_site_aniso_U_13
_atom_site_aniso_U_12
Bi1 0.01534(15) 0.01112(13) 0.01128(14) -0.00148(11) -0.00361(12) -0.00240(11)
Sn1 0.0160(3) 0.0114(2) 0.0109(3) -0.00149(19) -0.0032(2) -0.0024(2)
O1 0.044(4) 0.054(4) 0.033(4) -0.008(3) 0.008(3) -0.012(3)
C1 0.027(5) 0.009(3) 0.016(4) -0.001(3) -0.007(3) -0.004(3)
Bi2 0.01684(16) 0.01273(13) 0.01219(15) -0.00410(11) -0.00020(12) -0.00554(11)
Sn2 0.0138(3) 0.0118(2) 0.0107(3) -0.00150(19) -0.0020(2) -0.00452(19)
O2 0.085(7) 0.113(7) 0.055(5) 0.037(5) -0.035(5) -0.042(6)
C2 0.040(5) 0.010(4) 0.018(4) -0.001(3) -0.009(4) -0.006(3)
Bi3 0.01879(16) 0.01059(13) 0.01357(15) -0.00139(11) -0.00583(12) -0.00323(11)
Sn3 0.0150(3) 0.0099(2) 0.0104(3) -0.00150(19) -0.0038(2) -0.00378(19)
C3 0.042(6) 0.018(4) 0.017(4) 0.003(3) -0.007(4) -0.005(4)
C4 0.048(6) 0.014(4) 0.039(6) 0.005(4) -0.004(5) 0.000(4)
Sn4 0.0169(3) 0.0137(2) 0.0124(3) -0.0003(2) -0.0010(2) -0.0020(2)
Bi4 0.01642(16) 0.01185(13) 0.01228(15) -0.00149(11) -0.00069(12) -0.00369(11)
C5 0.039(6) 0.028(5) 0.031(5) -0.007(4) 0.002(4) 0.009(4)
C6 0.030(5) 0.016(4) 0.021(4) -0.004(3) -0.008(4) -0.002(3)
C7 0.037(5) 0.017(4) 0.010(4) 0.002(3) -0.004(4) -0.002(4)
C9 0.043(6) 0.018(4) 0.033(5) -0.001(4) -0.002(4) -0.004(4)
C10 0.033(5) 0.022(4) 0.022(4) -0.012(3) 0.000(4) 0.005(4)
C11 0.051(6) 0.045(5) 0.023(5) -0.008(4) 0.001(4) -0.014(5)
C12 0.034(6) 0.035(5) 0.038(6) -0.012(4) 0.004(4) -0.001(4)
C13 0.020(4) 0.012(3) 0.022(4) -0.002(3) -0.005(4) -0.001(3)
C14 0.020(4) 0.014(4) 0.025(5) -0.009(3) -0.008(4) 0.001(3)
C15 0.026(5) 0.031(5) 0.032(5) -0.011(4) -0.009(4) -0.006(4)
C16 0.014(5) 0.036(5) 0.050(6) -0.014(4) 0.000(4) -0.012(4)
C17 0.022(5) 0.028(4) 0.036(5) -0.004(4) 0.003(4) -0.009(4)
C18 0.026(5) 0.011(4) 0.026(5) -0.005(3) -0.001(4) -0.004(3)
C19 0.023(5) 0.024(4) 0.025(5) -0.007(4) -0.016(4) -0.001(3)
C20 0.040(6) 0.029(5) 0.031(5) -0.003(4) -0.011(4) 0.000(4)
C21 0.041(6) 0.036(5) 0.025(5) -0.012(4) -0.011(4) -0.009(4)
C22 0.015(4) 0.031(4) 0.024(5) 0.003(4) 0.000(4) -0.008(3)
C23 0.040(6) 0.048(6) 0.027(5) 0.002(4) -0.012(4) -0.017(5)
C24 0.044(6) 0.036(5) 0.029(5) 0.008(4) 0.000(5) -0.006(4)
C25 0.018(4) 0.015(4) 0.012(4) 0.002(3) -0.005(3) -0.008(3)
C26 0.021(4) 0.013(3) 0.017(4) -0.001(3) -0.002(3) -0.008(3)
C27 0.033(5) 0.020(4) 0.026(5) -0.007(4) -0.009(4) -0.009(4)
C28 0.040(5) 0.025(4) 0.013(4) -0.004(3) -0.009(4) -0.011(4)
C29 0.031(5) 0.024(4) 0.012(4) 0.002(3) -0.009(4) -0.005(4)
C30 0.018(4) 0.015(4) 0.013(4) 0.000(3) -0.008(3) -0.009(3)
C31 0.031(5) 0.018(4) 0.018(4) -0.001(3) -0.003(4) -0.009(3)
C32 0.039(6) 0.020(4) 0.032(5) 0.003(4) -0.013(4) -0.006(4)
C33 0.027(5) 0.025(4) 0.042(6) 0.003(4) 0.001(4) -0.013(4)
C34 0.033(5) 0.019(4) 0.011(4) -0.003(3) -0.001(4) -0.009(3)
C35 0.050(6) 0.021(4) 0.018(4) 0.003(3) -0.002(4) -0.010(4)
C36 0.045(6) 0.024(4) 0.024(5) -0.003(4) 0.002(4) -0.017(4)
C37 0.010(4) 0.016(4) 0.023(4) -0.005(3) 0.001(3) -0.005(3)
C38 0.019(4) 0.025(4) 0.017(4) 0.003(3) -0.001(4) 0.000(3)
C39 0.014(4) 0.026(4) 0.027(5) 0.004(4) 0.007(4) -0.003(3)
C40 0.007(4) 0.035(5) 0.038(5) 0.002(4) 0.009(4) -0.005(3)
C41 0.017(5) 0.036(5) 0.031(5) -0.002(4) -0.004(4) -0.002(4)
C42 0.019(4) 0.015(4) 0.028(5) -0.004(3) -0.009(4) -0.003(3)
C43 0.020(5) 0.080(7) 0.020(5) 0.014(5) 0.012(4) -0.004(5)
C44 0.081(9) 0.069(8) 0.045(7) -0.028(6) -0.028(6) 0.029(6)
C45 0.053(7) 0.063(7) 0.034(6) -0.001(5) -0.008(5) -0.035(6)
C46 0.024(5) 0.019(4) 0.024(5) 0.007(3) -0.012(4) -0.004(3)
C47 0.030(5) 0.029(5) 0.030(5) 0.005(4) -0.009(4) -0.002(4)
C48 0.032(5) 0.035(5) 0.031(5) -0.003(4) -0.012(4) -0.006(4)
C49 0.023(4) 0.018(4) 0.016(4) 0.001(3) -0.005(3) -0.009(3)
C50 0.028(5) 0.021(4) 0.023(4) -0.010(3) -0.004(4) -0.011(3)
C51 0.070(7) 0.030(5) 0.033(5) -0.013(4) -0.002(5) -0.026(5)
C52 0.084(8) 0.024(5) 0.045(6) -0.005(4) 0.002(6) -0.026(5)
C53 0.060(7) 0.019(4) 0.022(5) 0.005(4) 0.000(4) -0.016(4)
C54 0.019(4) 0.016(4) 0.022(4) 0.002(3) -0.004(4) -0.008(3)
C55 0.039(5) 0.024(4) 0.024(5) -0.013(4) -0.009(4) -0.012(4)
C56 0.032(5) 0.030(5) 0.029(5) -0.011(4) 0.001(4) -0.010(4)
C57 0.041(6) 0.036(5) 0.030(5) -0.014(4) -0.011(4) -0.007(4)
C58 0.048(6) 0.018(4) 0.014(4) 0.003(3) -0.005(4) -0.014(4)
C59 0.063(7) 0.052(6) 0.029(5) 0.006(5) -0.003(5) -0.041(5)
C60 0.043(6) 0.042(5) 0.018(5) -0.001(4) 0.003(4) 0.003(4)
C61 0.014(2) 0.014(2) 0.013(2) -0.0031(17) -0.0059(17) -0.0024(16)
C62 0.013(4) 0.020(4) 0.025(4) -0.005(3) -0.006(3) -0.007(3)
C63 0.016(4) 0.025(4) 0.025(5) -0.006(4) -0.006(4) -0.002(3)
C64 0.027(5) 0.030(4) 0.025(5) -0.011(4) -0.013(4) 0.002(4)
C65 0.034(5) 0.022(4) 0.011(4) 0.001(3) -0.011(4) 0.000(4)
C66 0.019(2) 0.019(2) 0.016(2) -0.0029(17) -0.0057(17) -0.0031(17)
C67 0.015(4) 0.025(4) 0.021(4) 0.004(3) -0.004(3) -0.008(3)
C68 0.045(6) 0.056(6) 0.038(6) 0.009(5) -0.005(5) -0.035(5)
C69 0.016(5) 0.056(6) 0.027(5) -0.007(4) -0.004(4) 0.002(4)
C70 0.031(5) 0.032(5) 0.011(4) 0.006(3) -0.008(4) -0.001(4)
C71 0.045(6) 0.055(6) 0.023(5) 0.000(4) -0.005(4) -0.029(5)
C72 0.036(6) 0.044(5) 0.020(5) -0.001(4) 0.004(4) 0.007(4)
C73 0.031(5) 0.019(4) 0.012(4) -0.002(3) -0.011(4) 0.001(3)
C74 0.021(5) 0.015(4) 0.030(5) -0.007(3) -0.007(4) 0.000(3)
C75 0.020(5) 0.028(4) 0.045(6) -0.014(4) -0.013(4) 0.001(4)
C76 0.035(6) 0.027(4) 0.040(6) -0.015(4) -0.030(5) 0.014(4)
C77 0.033(5) 0.027(4) 0.025(5) -0.006(4) -0.006(4) 0.003(4)
C78 0.027(5) 0.020(4) 0.022(5) -0.004(3) -0.010(4) 0.006(3)
C79 0.023(5) 0.025(4) 0.029(5) -0.003(4) 0.000(4) -0.008(4)
C80 0.092(9) 0.039(6) 0.052(7) 0.013(5) -0.037(7) -0.034(6)
C81 0.033(6) 0.081(8) 0.041(6) 0.002(6) 0.003(5) 0.003(5)
C82 0.046(6) 0.029(5) 0.021(5) 0.003(4) -0.008(4) 0.000(4)
C83 0.080(8) 0.043(6) 0.031(6) 0.005(5) 0.009(5) -0.029(6)
C84 0.049(6) 0.047(6) 0.025(5) -0.001(4) 0.000(5) 0.008(5)
C85 0.009(4) 0.019(4) 0.014(4) -0.004(3) -0.002(3) -0.005(3)
C86 0.015(4) 0.020(4) 0.021(4) -0.009(3) -0.007(3) -0.001(3)
C87 0.025(5) 0.030(4) 0.022(4) -0.009(4) -0.001(4) -0.011(4)
C88 0.043(6) 0.035(5) 0.023(5) -0.016(4) -0.005(4) 0.000(4)
C89 0.032(5) 0.023(4) 0.038(5) -0.016(4) -0.004(4) -0.002(4)
C90 0.027(5) 0.021(4) 0.024(5) -0.006(3) -0.001(4) -0.006(3)
C91 0.026(5) 0.023(4) 0.008(4) -0.002(3) -0.002(3) -0.009(3)
C92 0.033(5) 0.021(4) 0.021(4) -0.002(3) -0.005(4) 0.000(4)
C93 0.038(6) 0.032(5) 0.023(5) -0.002(4) 0.003(4) -0.012(4)
C94 0.034(5) 0.019(4) 0.037(5) 0.005(4) 0.003(4) 0.000(4)
C95 0.074(8) 0.034(6) 0.070(8) 0.023(6) -0.003(7) -0.023(6)
C96 0.063(7) 0.041(6) 0.039(6) 0.005(5) -0.008(5) 0.013(5)
C97 0.048(6) 0.046(6) 0.033(6) -0.006(5) 0.001(5) -0.012(5)
C98 0.028(5) 0.058(6) 0.032(5) -0.018(5) 0.009(4) -0.011(4)
C99 0.078(9) 0.087(10) 0.046(8) 0.029(7) -0.022(7) -0.043(7)
C100 0.065(9) 0.110(11) 0.043(7) -0.015(7) -0.010(6) -0.014(8)
C8 0.042(6) 0.027(4) 0.029(5) -0.013(4) 0.003(4) -0.008(4)

loop_
_atom_type_symbol
_atom_type_description
_atom_type_scat_dispersion_real
_atom_type_scat_dispersion_imag
_atom_type_scat_source
C C 0.0033 0.0016 'International Tables Vol C Tables 4.2.6.8 and 6.1.1.4'
H H 0.0000 0.0000 'International Tables Vol C Tables 4.2.6.8 and 6.1.1.4'
Bi Bi -4.1077 10.2566 'International Tables Vol C Tables 4.2.6.8 and 6.1.1.4'
O O 0.0106 0.0060 'International Tables Vol C Tables 4.2.6.8 and 6.1.1.4'
Sn Sn -0.6537 1.4246 'International Tables Vol C Tables 4.2.6.8 and 6.1.1.4'

loop_
_geom_angle_atom_site_label_1
_geom_angle_atom_site_label_2
_geom_angle_atom_site_label_3
_geom_angle
_geom_angle_site_symmetry_1
_geom_angle_site_symmetry_3
_geom_angle_publ_flag
Sn1 Bi1 Bi2 90.059(13) . . ?
Sn1 Bi1 Sn2 102.446(16) . . ?
Sn2 Bi1 Bi2 80.412(13) . . ?
Bi1 Sn1 H 110(2) . . ?
C1 Sn1 Bi1 118.82(19) . . ?
C1 Sn1 H 105(2) . . ?
C13 Sn1 Bi1 106.29(18) . . ?
C13 Sn1 H 115(2) . . ?
C13 Sn1 C1 102.5(3) . . ?
C98 O1 C97 112.3(7) . . ?
C2 C1 Sn1 124.0(5) . . ?
C6 C1 Sn1 116.0(5) . . ?
C6 C1 C2 119.4(6) . . ?
Bi1 Bi2 Bi3 88.628(11) . . ?
Sn3 Bi2 Bi1 90.063(13) . . ?
Sn3 Bi2 Bi3 80.344(13) . . ?
Bi3 Sn2 Bi1 92.802(15) . . ?
C25 Sn2 Bi1 116.71(19) . . ?
C25 Sn2 Bi3 116.69(17) . . ?
C25 Sn2 C37 103.4(3) . . ?
C37 Sn2 Bi1 120.56(19) . . ?
C37 Sn2 Bi3 106.72(17) . . ?
C99 O2 C100 117.8(8) . . ?
C1 C2 C7 124.1(6) . . ?
C3 C2 C1 119.6(7) . . ?
C3 C2 C7 116.3(7) . . ?
Sn2 Bi3 Bi2 80.200(13) . . ?
Sn2 Bi3 Bi4 87.725(13) . . ?
Bi4 Bi3 Bi2 87.359(10) . . ?
Bi2 Sn3 Bi4 90.653(15) . . ?
C49 Sn3 Bi2 117.24(19) . . ?
C49 Sn3 Bi4 115.2(2) . . ?
C61 Sn3 Bi2 107.51(18) . . ?
C61 Sn3 Bi4 122.57(18) . . ?
C61 Sn3 C49 103.8(3) . . ?
C2 C3 H3 119.8 . . ?
C4 C3 C2 120.3(7) . . ?
C4 C3 H3 119.8 . . ?
C3 C4 H4 119.7 . . ?
C5 C4 C3 120.6(7) . . ?
C5 C4 H4 119.7 . . ?
Bi4 Sn4 HA 105(2) . . ?
C73 Sn4 HA 111(2) . . ?
C73 Sn4 Bi4 110.29(19) . . ?
C73 Sn4 C85 108.7(3) . . ?
C85 Sn4 HA 105(2) . . ?
C85 Sn4 Bi4 116.45(18) . . ?
Sn3 Bi4 Bi3 81.011(13) . . ?
Sn4 Bi4 Bi3 88.971(13) . . ?
Sn4 Bi4 Sn3 100.980(16) . . ?
C4 C5 H5 119.9 . . ?
C4 C5 C6 120.3(8) . . ?
C6 C5 H5 119.9 . . ?
C1 C6 C5 119.6(7) . . ?
C1 C6 C10 124.3(7) . . ?
C5 C6 C10 116.1(7) . . ?
C2 C7 H7 107.5 . . ?
C9 C7 C2 110.4(6) . . ?
C9 C7 H7 107.5 . . ?
C8 C7 C2 113.3(7) . . ?
C8 C7 H7 107.5 . . ?
C8 C7 C9 110.3(7) . . ?
C7 C9 H9A 109.5 . . ?
C7 C9 H9B 109.5 . . ?
C7 C9 H9C 109.5 . . ?
H9A C9 H9B 109.5 . . ?
H9A C9 H9C 109.5 . . ?
H9B C9 H9C 109.5 . . ?
C6 C10 H10 106.7 . . ?
C6 C10 C11 111.6(7) . . ?
C6 C10 C12 113.5(7) . . ?
C11 C10 H10 106.7 . . ?
C11 C10 C12 111.2(7) . . ?
C12 C10 H10 106.7 . . ?
C10 C11 H11A 109.5 . . ?
C10 C11 H11B 109.5 . . ?
C10 C11 H11C 109.5 . . ?
H11A C11 H11B 109.5 . . ?
H11A C11 H11C 109.5 . . ?
H11B C11 H11C 109.5 . . ?
C10 C12 H12A 109.5 . . ?
C10 C12 H12B 109.5 . . ?
C10 C12 H12C 109.5 . . ?
H12A C12 H12B 109.5 . . ?
H12A C12 H12C 109.5 . . ?
H12B C12 H12C 109.5 . . ?
C14 C13 Sn1 116.4(5) . . ?
C18 C13 Sn1 124.0(6) . . ?
C18 C13 C14 119.1(7) . . ?
C13 C14 C19 122.5(7) . . ?
C15 C14 C13 119.1(7) . . ?
C15 C14 C19 118.4(7) . . ?
C14 C15 H15 119.0 . . ?
C14 C15 C16 121.9(8) . . ?
C16 C15 H15 119.0 . . ?
C15 C16 H16 120.8 . . ?
C17 C16 C15 118.4(8) . . ?
C17 C16 H16 120.8 . . ?
C16 C17 H17 118.8 . . ?
C16 C17 C18 122.3(8) . . ?
C18 C17 H17 118.8 . . ?
C13 C18 C22 123.3(7) . . ?
C17 C18 C13 119.0(7) . . ?
C17 C18 C22 117.7(7) . . ?
C14 C19 H19 107.1 . . ?
C14 C19 C20 112.0(7) . . ?
C14 C19 C21 112.7(6) . . ?
C20 C19 H19 107.1 . . ?
C21 C19 H19 107.1 . . ?
C21 C19 C20 110.6(6) . . ?
C19 C20 H20A 109.5 . . ?
C19 C20 H20B 109.5 . . ?
C19 C20 H20C 109.5 . . ?
H20A C20 H20B 109.5 . . ?
H20A C20 H20C 109.5 . . ?
H20B C20 H20C 109.5 . . ?
C19 C21 H21A 109.5 . . ?
C19 C21 H21B 109.5 . . ?
C19 C21 H21C 109.5 . . ?
H21A C21 H21B 109.5 . . ?
H21A C21 H21C 109.5 . . ?
H21B C21 H21C 109.5 . . ?
C18 C22 H22 107.9 . . ?
C18 C22 C24 111.3(7) . . ?
C23 C22 C18 112.5(6) . . ?
C23 C22 H22 107.9 . . ?
C23 C22 C24 109.2(7) . . ?
C24 C22 H22 107.9 . . ?
C22 C23 H23A 109.5 . . ?
C22 C23 H23B 109.5 . . ?
C22 C23 H23C 109.5 . . ?
H23A C23 H23B 109.5 . . ?
H23A C23 H23C 109.5 . . ?
H23B C23 H23C 109.5 . . ?
C22 C24 H24A 109.5 . . ?
C22 C24 H24B 109.5 . . ?
C22 C24 H24C 109.5 . . ?
H24A C24 H24B 109.5 . . ?
H24A C24 H24C 109.5 . . ?
H24B C24 H24C 109.5 . . ?
C26 C25 Sn2 117.9(5) . . ?
C26 C25 C30 118.6(6) . . ?
C30 C25 Sn2 123.1(5) . . ?
C25 C26 C31 123.2(6) . . ?
C27 C26 C25 118.8(7) . . ?
C27 C26 C31 118.0(6) . . ?
C26 C27 H27 119.1 . . ?
C28 C27 C26 121.8(7) . . ?
C28 C27 H27 119.1 . . ?
C27 C28 H28 120.2 . . ?
C27 C28 C29 119.5(7) . . ?
C29 C28 H28 120.2 . . ?
C28 C29 H29 119.2 . . ?
C30 C29 C28 121.6(7) . . ?
C30 C29 H29 119.2 . . ?
C25 C30 C34 121.7(6) . . ?
C29 C30 C25 119.5(6) . . ?
C29 C30 C34 118.8(6) . . ?
C26 C31 H31 107.0 . . ?
C26 C31 C32 110.5(6) . . ?
C26 C31 C33 112.7(6) . . ?
C32 C31 H31 107.0 . . ?
C33 C31 H31 107.0 . . ?
C33 C31 C32 112.2(6) . . ?
C31 C32 H32A 109.5 . . ?
C31 C32 H32B 109.5 . . ?
C31 C32 H32C 109.5 . . ?
H32A C32 H32B 109.5 . . ?
H32A C32 H32C 109.5 . . ?
H32B C32 H32C 109.5 . . ?
C31 C33 H33A 109.5 . . ?
C31 C33 H33B 109.5 . . ?
C31 C33 H33C 109.5 . . ?
H33A C33 H33B 109.5 . . ?
H33A C33 H33C 109.5 . . ?
H33B C33 H33C 109.5 . . ?
C30 C34 H34 107.2 . . ?
C30 C34 C35 111.8(7) . . ?
C30 C34 C36 112.4(6) . . ?
C35 C34 H34 107.2 . . ?
C35 C34 C36 110.7(6) . . ?
C36 C34 H34 107.2 . . ?
C34 C35 H35A 109.5 . . ?
C34 C35 H35B 109.5 . . ?
C34 C35 H35C 109.5 . . ?
H35A C35 H35B 109.5 . . ?
H35A C35 H35C 109.5 . . ?
H35B C35 H35C 109.5 . . ?
C34 C36 H36A 109.5 . . ?
C34 C36 H36B 109.5 . . ?
C34 C36 H36C 109.5 . . ?
H36A C36 H36B 109.5 . . ?
H36A C36 H36C 109.5 . . ?
H36B C36 H36C 109.5 . . ?
C38 C37 Sn2 123.5(5) . . ?
C42 C37 Sn2 116.5(5) . . ?
C42 C37 C38 119.8(7) . . ?
C37 C38 C43 122.9(7) . . ?
C39 C38 C37 118.6(7) . . ?
C39 C38 C43 118.4(7) . . ?
C38 C39 H39 119.4 . . ?
C40 C39 C38 121.3(7) . . ?
C40 C39 H39 119.4 . . ?
C39 C40 H40 120.0 . . ?
C39 C40 C41 120.0(7) . . ?
C41 C40 H40 120.0 . . ?
C40 C41 H41 119.5 . . ?
C40 C41 C42 120.9(8) . . ?
C42 C41 H41 119.5 . . ?
C37 C42 C46 122.9(7) . . ?
C41 C42 C37 119.1(7) . . ?
C41 C42 C46 117.9(7) . . ?
C38 C43 H43 106.8 . . ?
C44 C43 C38 112.1(9) . . ?
C44 C43 H43 106.8 . . ?
C44 C43 C45 110.4(8) . . ?
C45 C43 C38 113.4(7) . . ?
C45 C43 H43 106.8 . . ?
C43 C44 H44A 109.5 . . ?
C43 C44 H44B 109.5 . . ?
C43 C44 H44C 109.5 . . ?
H44A C44 H44B 109.5 . . ?
H44A C44 H44C 109.5 . . ?
H44B C44 H44C 109.5 . . ?
C43 C45 H45A 109.5 . . ?
C43 C45 H45B 109.5 . . ?
C43 C45 H45C 109.5 . . ?
H45A C45 H45B 109.5 . . ?
H45A C45 H45C 109.5 . . ?
H45B C45 H45C 109.5 . . ?
C42 C46 H46 106.8 . . ?
C47 C46 C42 110.8(7) . . ?
C47 C46 H46 106.8 . . ?
C48 C46 C42 113.2(6) . . ?
C48 C46 H46 106.8 . . ?
C48 C46 C47 112.1(6) . . ?
C46 C47 H47A 109.5 . . ?
C46 C47 H47B 109.5 . . ?
C46 C47 H47C 109.5 . . ?
H47A C47 H47B 109.5 . . ?
H47A C47 H47C 109.5 . . ?
H47B C47 H47C 109.5 . . ?
C46 C48 H48A 109.5 . . ?
C46 C48 H48B 109.5 . . ?
C46 C48 H48C 109.5 . . ?
H48A C48 H48B 109.5 . . ?
H48A C48 H48C 109.5 . . ?
H48B C48 H48C 109.5 . . ?
C50 C49 Sn3 115.8(5) . . ?
C54 C49 Sn3 123.5(5) . . ?
C54 C49 C50 120.7(7) . . ?
C49 C50 C55 124.7(6) . . ?
C51 C50 C49 118.0(7) . . ?
C51 C50 C55 117.1(7) . . ?
C50 C51 H51 119.1 . . ?
C52 C51 C50 121.7(8) . . ?
C52 C51 H51 119.1 . . ?
C51 C52 H52 120.1 . . ?
C51 C52 C53 119.8(8) . . ?
C53 C52 H52 120.1 . . ?
C52 C53 H53 119.7 . . ?
C52 C53 C54 120.7(8) . . ?
C54 C53 H53 119.7 . . ?
C49 C54 C53 119.0(7) . . ?
C49 C54 C58 124.1(6) . . ?
C53 C54 C58 116.8(7) . . ?
C50 C55 H55 107.6 . . ?
C50 C55 C57 109.4(7) . . ?
C56 C55 C50 113.4(7) . . ?
C56 C55 H55 107.6 . . ?
C56 C55 C57 111.2(7) . . ?
C57 C55 H55 107.6 . . ?
C55 C56 H56A 109.5 . . ?
C55 C56 H56B 109.5 . . ?
C55 C56 H56C 109.5 . . ?
H56A C56 H56B 109.5 . . ?
H56A C56 H56C 109.5 . . ?
H56B C56 H56C 109.5 . . ?
C55 C57 H57A 109.5 . . ?
C55 C57 H57B 109.5 . . ?
C55 C57 H57C 109.5 . . ?
H57A C57 H57B 109.5 . . ?
H57A C57 H57C 109.5 . . ?
H57B C57 H57C 109.5 . . ?
C54 C58 H58 106.9 . . ?
C54 C58 C59 110.8(7) . . ?
C54 C58 C60 113.5(7) . . ?
C59 C58 H58 106.9 . . ?
C59 C58 C60 111.5(7) . . ?
C60 C58 H58 106.9 . . ?
C58 C59 H59A 109.5 . . ?
C58 C59 H59B 109.5 . . ?
C58 C59 H59C 109.5 . . ?
H59A C59 H59B 109.5 . . ?
H59A C59 H59C 109.5 . . ?
H59B C59 H59C 109.5 . . ?
C58 C60 H60A 109.5 . . ?
C58 C60 H60B 109.5 . . ?
C58 C60 H60C 109.5 . . ?
H60A C60 H60B 109.5 . . ?
H60A C60 H60C 109.5 . . ?
H60B C60 H60C 109.5 . . ?
C62 C61 Sn3 115.3(5) . . ?
C66 C61 Sn3 124.6(5) . . ?
C66 C61 C62 120.1(6) . . ?
C61 C62 C67 123.9(6) . . ?
C63 C62 C61 118.8(7) . . ?
C63 C62 C67 117.2(7) . . ?
C62 C63 H63 119.2 . . ?
C64 C63 C62 121.6(8) . . ?
C64 C63 H63 119.2 . . ?
C63 C64 H64 120.0 . . ?
C63 C64 C65 120.1(7) . . ?
C65 C64 H64 120.0 . . ?
C64 C65 H65 119.9 . . ?
C64 C65 C66 120.2(7) . . ?
C66 C65 H65 119.9 . . ?
C61 C66 C65 119.3(7) . . ?
C61 C66 C70 124.1(6) . . ?
C65 C66 C70 116.6(7) . . ?
C62 C67 H67 107.1 . . ?
C62 C67 C68 111.4(7) . . ?
C62 C67 C69 112.1(6) . . ?
C68 C67 H67 107.1 . . ?
C69 C67 H67 107.1 . . ?
C69 C67 C68 111.8(7) . . ?
C67 C68 H68A 109.5 . . ?
C67 C68 H68B 109.5 . . ?
C67 C68 H68C 109.5 . . ?
H68A C68 H68B 109.5 . . ?
H68A C68 H68C 109.5 . . ?
H68B C68 H68C 109.5 . . ?
C67 C69 H69A 109.5 . . ?
C67 C69 H69B 109.5 . . ?
C67 C69 H69C 109.5 . . ?
H69A C69 H69B 109.5 . . ?
H69A C69 H69C 109.5 . . ?
H69B C69 H69C 109.5 . . ?
C66 C70 H70 107.0 . . ?
C66 C70 C71 111.4(7) . . ?
C66 C70 C72 112.9(7) . . ?
C71 C70 H70 107.0 . . ?
C71 C70 C72 111.2(7) . . ?
C72 C70 H70 107.0 . . ?
C70 C71 H71A 109.5 . . ?
C70 C71 H71B 109.5 . . ?
C70 C71 H71C 109.5 . . ?
H71A C71 H71B 109.5 . . ?
H71A C71 H71C 109.5 . . ?
H71B C71 H71C 109.5 . . ?
C70 C72 H72A 109.5 . . ?
C70 C72 H72B 109.5 . . ?
C70 C72 H72C 109.5 . . ?
H72A C72 H72B 109.5 . . ?
H72A C72 H72C 109.5 . . ?
H72B C72 H72C 109.5 . . ?
C74 C73 Sn4 118.4(5) . . ?
C78 C73 Sn4 122.3(6) . . ?
C78 C73 C74 119.2(7) . . ?
C73 C74 C79 121.9(7) . . ?
C75 C74 C73 119.6(7) . . ?
C75 C74 C79 118.5(7) . . ?
C74 C75 H75 119.3 . . ?
C74 C75 C76 121.4(8) . . ?
C76 C75 H75 119.3 . . ?
C75 C76 H76 120.3 . . ?
C75 C76 C77 119.4(8) . . ?
C77 C76 H76 120.3 . . ?
C76 C77 H77 119.2 . . ?
C76 C77 C78 121.6(8) . . ?
C78 C77 H77 119.2 . . ?
C73 C78 C82 124.1(7) . . ?
C77 C78 C73 118.8(8) . . ?
C77 C78 C82 117.1(7) . . ?
C74 C79 H79 107.5 . . ?
C74 C79 C80 111.5(7) . . ?
C80 C79 H79 107.5 . . ?
C81 C79 C74 111.8(7) . . ?
C81 C79 H79 107.5 . . ?
C81 C79 C80 110.8(8) . . ?
C79 C80 H80A 109.5 . . ?
C79 C80 H80B 109.5 . . ?
C79 C80 H80C 109.5 . . ?
H80A C80 H80B 109.5 . . ?
H80A C80 H80C 109.5 . . ?
H80B C80 H80C 109.5 . . ?
C79 C81 H81A 109.5 . . ?
C79 C81 H81B 109.5 . . ?
C79 C81 H81C 109.5 . . ?
H81A C81 H81B 109.5 . . ?
H81A C81 H81C 109.5 . . ?
H81B C81 H81C 109.5 . . ?
C78 C82 H82 107.2 . . ?
C78 C82 C83 111.8(7) . . ?
C78 C82 C84 114.0(8) . . ?
C83 C82 H82 107.2 . . ?
C84 C82 H82 107.2 . . ?
C84 C82 C83 109.3(7) . . ?
C82 C83 H83A 109.5 . . ?
C82 C83 H83B 109.5 . . ?
C82 C83 H83C 109.5 . . ?
H83A C83 H83B 109.5 . . ?
H83A C83 H83C 109.5 . . ?
H83B C83 H83C 109.5 . . ?
C82 C84 H84A 109.5 . . ?
C82 C84 H84B 109.5 . . ?
C82 C84 H84C 109.5 . . ?
H84A C84 H84B 109.5 . . ?
H84A C84 H84C 109.5 . . ?
H84B C84 H84C 109.5 . . ?
C86 C85 Sn4 124.6(5) . . ?
C86 C85 C90 119.2(7) . . ?
C90 C85 Sn4 116.1(5) . . ?
C85 C86 C91 122.1(6) . . ?
C87 C86 C85 119.6(7) . . ?
C87 C86 C91 118.3(7) . . ?
C86 C87 H87 119.3 . . ?
C88 C87 C86 121.5(8) . . ?
C88 C87 H87 119.3 . . ?
C87 C88 H88 120.0 . . ?
C87 C88 C89 120.1(8) . . ?
C89 C88 H88 120.0 . . ?
C88 C89 H89 119.7 . . ?
C88 C89 C90 120.7(7) . . ?
C90 C89 H89 119.7 . . ?
C85 C90 C94 122.8(7) . . ?
C89 C90 C85 119.0(7) . . ?
C89 C90 C94 118.2(7) . . ?
C86 C91 H91 107.4 . . ?
C86 C91 C93 113.0(6) . . ?
C92 C91 C86 111.3(6) . . ?
C92 C91 H91 107.4 . . ?
C92 C91 C93 110.1(6) . . ?
C93 C91 H91 107.4 . . ?
C91 C92 H92A 109.5 . . ?
C91 C92 H92B 109.5 . . ?
C91 C92 H92C 109.5 . . ?
H92A C92 H92B 109.5 . . ?
H92A C92 H92C 109.5 . . ?
H92B C92 H92C 109.5 . . ?
C91 C93 H93A 109.5 . . ?
C91 C93 H93B 109.5 . . ?
C91 C93 H93C 109.5 . . ?
H93A C93 H93B 109.5 . . ?
H93A C93 H93C 109.5 . . ?
H93B C93 H93C 109.5 . . ?
C90 C94 H94 106.7 . . ?
C90 C94 C95 111.1(8) . . ?
C95 C94 H94 106.7 . . ?
C96 C94 C90 113.9(7) . . ?
C96 C94 H94 106.7 . . ?
C96 C94 C95 111.2(8) . . ?
C94 C95 H95A 109.5 . . ?
C94 C95 H95B 109.5 . . ?
C94 C95 H95C 109.5 . . ?
H95A C95 H95B 109.5 . . ?
H95A C95 H95C 109.5 . . ?
H95B C95 H95C 109.5 . . ?
C94 C96 H96A 109.5 . . ?
C94 C96 H96B 109.5 . . ?
C94 C96 H96C 109.5 . . ?
H96A C96 H96B 109.5 . . ?
H96A C96 H96C 109.5 . . ?
H96B C96 H96C 109.5 . . ?
O1 C97 H97A 109.5 . . ?
O1 C97 H97B 109.5 . . ?
O1 C97 H97C 109.5 . . ?
H97A C97 H97B 109.5 . . ?
H97A C97 H97C 109.5 . . ?
H97B C97 H97C 109.5 . . ?
O1 C98 C98 108.1(9) . 2_765 ?
O1 C98 H98A 110.1 . . ?
O1 C98 H98B 110.1 . . ?
C98 C98 H98A 110.1 2_765 . ?
C98 C98 H98B 110.1 2_765 . ?
H98A C98 H98B 108.4 . . ?
O2 C99 C99 111.6(11) . 2_556 ?
O2 C99 H99A 109.3 . . ?
O2 C99 H99B 109.3 . . ?
C99 C99 H99A 109.3 2_556 . ?
C99 C99 H99B 109.3 2_556 . ?
H99A C99 H99B 108.0 . . ?
O2 C100 H10A 109.5 . . ?
O2 C100 H10B 109.5 . . ?
O2 C100 H10C 109.5 . . ?
H10A C100 H10B 109.5 . . ?
H10A C100 H10C 109.5 . . ?
H10B C100 H10C 109.5 . . ?
C7 C8 H8A 109.5 . . ?
C7 C8 H8B 109.5 . . ?
C7 C8 H8C 109.5 . . ?
H8A C8 H8B 109.5 . . ?
H8A C8 H8C 109.5 . . ?
H8B C8 H8C 109.5 . . ?

loop_
_geom_bond_atom_site_label_1
_geom_bond_atom_site_label_2
_geom_bond_distance
_geom_bond_site_symmetry_2
_geom_bond_publ_flag
Bi1 Sn1 2.8855(5) . ?
Bi1 Bi2 3.0027(4) . ?
Bi1 Sn2 2.9213(6) . ?
Sn1 H 1.67(5) . ?
Sn1 C1 2.203(7) . ?
Sn1 C13 2.199(7) . ?
O1 C97 1.418(10) . ?
O1 C98 1.408(10) . ?
C1 C2 1.412(10) . ?
C1 C6 1.392(10) . ?
Bi2 Bi3 3.0338(4) . ?
Bi2 Sn3 2.9222(5) . ?
Sn2 Bi3 2.9019(5) . ?
Sn2 C25 2.183(7) . ?
Sn2 C37 2.210(7) . ?
O2 C99 1.384(12) . ?
O2 C100 1.426(13) . ?
C2 C3 1.391(10) . ?
C2 C7 1.540(10) . ?
Bi3 Bi4 2.9891(4) . ?
Sn3 Bi4 2.9272(6) . ?
Sn3 C49 2.208(7) . ?
Sn3 C61 2.198(7) . ?
C3 H3 0.9500 . ?
C3 C4 1.379(11) . ?
C4 H4 0.9500 . ?
C4 C5 1.373(12) . ?
Sn4 HA 1.67(5) . ?
Sn4 Bi4 2.8924(5) . ?
Sn4 C73 2.193(7) . ?
Sn4 C85 2.200(7) . ?
C5 H5 0.9500 . ?
C5 C6 1.405(10) . ?
C6 C10 1.524(11) . ?
C7 H7 1.0000 . ?
C7 C9 1.529(11) . ?
C7 C8 1.518(11) . ?
C9 H9A 0.9800 . ?
C9 H9B 0.9800 . ?
C9 H9C 0.9800 . ?
C10 H10 1.0000 . ?
C10 C11 1.524(11) . ?
C10 C12 1.524(11) . ?
C11 H11A 0.9800 . ?
C11 H11B 0.9800 . ?
C11 H11C 0.9800 . ?
C12 H12A 0.9800 . ?
C12 H12B 0.9800 . ?
C12 H12C 0.9800 . ?
C13 C14 1.414(10) . ?
C13 C18 1.404(10) . ?
C14 C15 1.380(11) . ?
C14 C19 1.517(11) . ?
C15 H15 0.9500 . ?
C15 C16 1.381(12) . ?
C16 H16 0.9500 . ?
C16 C17 1.368(11) . ?
C17 H17 0.9500 . ?
C17 C18 1.386(11) . ?
C18 C22 1.523(11) . ?
C19 H19 1.0000 . ?
C19 C20 1.543(10) . ?
C19 C21 1.524(10) . ?
C20 H20A 0.9800 . ?
C20 H20B 0.9800 . ?
C20 H20C 0.9800 . ?
C21 H21A 0.9800 . ?
C21 H21B 0.9800 . ?
C21 H21C 0.9800 . ?
C22 H22 1.0000 . ?
C22 C23 1.520(11) . ?
C22 C24 1.540(10) . ?
C23 H23A 0.9800 . ?
C23 H23B 0.9800 . ?
C23 H23C 0.9800 . ?
C24 H24A 0.9800 . ?
C24 H24B 0.9800 . ?
C24 H24C 0.9800 . ?
C25 C26 1.414(9) . ?
C25 C30 1.431(10) . ?
C26 C27 1.403(10) . ?
C26 C31 1.510(10) . ?
C27 H27 0.9500 . ?
C27 C28 1.363(10) . ?
C28 H28 0.9500 . ?
C28 C29 1.385(10) . ?
C29 H29 0.9500 . ?
C29 C30 1.375(10) . ?
C30 C34 1.509(9) . ?
C31 H31 1.0000 . ?
C31 C32 1.539(10) . ?
C31 C33 1.526(11) . ?
C32 H32A 0.9800 . ?
C32 H32B 0.9800 . ?
C32 H32C 0.9800 . ?
C33 H33A 0.9800 . ?
C33 H33B 0.9800 . ?
C33 H33C 0.9800 . ?
C34 H34 1.0000 . ?
C34 C35 1.520(10) . ?
C34 C36 1.552(10) . ?
C35 H35A 0.9800 . ?
C35 H35B 0.9800 . ?
C35 H35C 0.9800 . ?
C36 H36A 0.9800 . ?
C36 H36B 0.9800 . ?
C36 H36C 0.9800 . ?
C37 C38 1.416(10) . ?
C37 C42 1.399(10) . ?
C38 C39 1.391(10) . ?
C38 C43 1.520(12) . ?
C39 H39 0.9500 . ?
C39 C40 1.368(11) . ?
C40 H40 0.9500 . ?
C40 C41 1.382(11) . ?
C41 H41 0.9500 . ?
C41 C42 1.391(11) . ?
C42 C46 1.528(10) . ?
C43 H43 1.0000 . ?
C43 C44 1.504(13) . ?
C43 C45 1.519(13) . ?
C44 H44A 0.9800 . ?
C44 H44B 0.9800 . ?
C44 H44C 0.9800 . ?
C45 H45A 0.9800 . ?
C45 H45B 0.9800 . ?
C45 H45C 0.9800 . ?
C46 H46 1.0000 . ?
C46 C47 1.524(10) . ?
C46 C48 1.523(11) . ?
C47 H47A 0.9800 . ?
C47 H47B 0.9800 . ?
C47 H47C 0.9800 . ?
C48 H48A 0.9800 . ?
C48 H48B 0.9800 . ?
C48 H48C 0.9800 . ?
C49 C50 1.402(10) . ?
C49 C54 1.392(10) . ?
C50 C51 1.402(10) . ?
C50 C55 1.523(11) . ?
C51 H51 0.9500 . ?
C51 C52 1.360(12) . ?
C52 H52 0.9500 . ?
C52 C53 1.382(12) . ?
C53 H53 0.9500 . ?
C53 C54 1.398(10) . ?
C54 C58 1.512(10) . ?
C55 H55 1.0000 . ?
C55 C56 1.515(11) . ?
C55 C57 1.529(11) . ?
C56 H56A 0.9800 . ?
C56 H56B 0.9800 . ?
C56 H56C 0.9800 . ?
C57 H57A 0.9800 . ?
C57 H57B 0.9800 . ?
C57 H57C 0.9800 . ?
C58 H58 1.0000 . ?
C58 C59 1.525(12) . ?
C58 C60 1.528(11) . ?
C59 H59A 0.9800 . ?
C59 H59B 0.9800 . ?
C59 H59C 0.9800 . ?
C60 H60A 0.9800 . ?
C60 H60B 0.9800 . ?
C60 H60C 0.9800 . ?
C61 C62 1.403(10) . ?
C61 C66 1.398(10) . ?
C62 C63 1.392(10) . ?
C62 C67 1.523(10) . ?
C63 H63 0.9500 . ?
C63 C64 1.370(11) . ?
C64 H64 0.9500 . ?
C64 C65 1.380(11) . ?
C65 H65 0.9500 . ?
C65 C66 1.409(10) . ?
C66 C70 1.515(11) . ?
C67 H67 1.0000 . ?
C67 C68 1.528(10) . ?
C67 C69 1.524(11) . ?
C68 H68A 0.9800 . ?
C68 H68B 0.9800 . ?
C68 H68C 0.9800 . ?
C69 H69A 0.9800 . ?
C69 H69B 0.9800 . ?
C69 H69C 0.9800 . ?
C70 H70 1.0000 . ?
C70 C71 1.518(11) . ?
C70 C72 1.526(11) . ?
C71 H71A 0.9800 . ?
C71 H71B 0.9800 . ?
C71 H71C 0.9800 . ?
C72 H72A 0.9800 . ?
C72 H72B 0.9800 . ?
C72 H72C 0.9800 . ?
C73 C74 1.416(11) . ?
C73 C78 1.409(10) . ?
C74 C75 1.375(11) . ?
C74 C79 1.518(11) . ?
C75 H75 0.9500 . ?
C75 C76 1.375(12) . ?
C76 H76 0.9500 . ?
C76 C77 1.382(12) . ?
C77 H77 0.9500 . ?
C77 C78 1.388(11) . ?
C78 C82 1.514(12) . ?
C79 H79 1.0000 . ?
C79 C80 1.535(11) . ?
C79 C81 1.515(12) . ?
C80 H80A 0.9800 . ?
C80 H80B 0.9800 . ?
C80 H80C 0.9800 . ?
C81 H81A 0.9800 . ?
C81 H81B 0.9800 . ?
C81 H81C 0.9800 . ?
C82 H82 1.0000 . ?
C82 C83 1.536(11) . ?
C82 C84 1.532(12) . ?
C83 H83A 0.9800 . ?
C83 H83B 0.9800 . ?
C83 H83C 0.9800 . ?
C84 H84A 0.9800 . ?
C84 H84B 0.9800 . ?
C84 H84C 0.9800 . ?
C85 C86 1.400(10) . ?
C85 C90 1.421(9) . ?
C86 C87 1.389(10) . ?
C86 C91 1.524(9) . ?
C87 H87 0.9500 . ?
C87 C88 1.369(10) . ?
C88 H88 0.9500 . ?
C88 C89 1.378(11) . ?
C89 H89 0.9500 . ?
C89 C90 1.404(11) . ?
C90 C94 1.509(11) . ?
C91 H91 1.0000 . ?
C91 C92 1.519(10) . ?
C91 C93 1.555(10) . ?
C92 H92A 0.9800 . ?
C92 H92B 0.9800 . ?
C92 H92C 0.9800 . ?
C93 H93A 0.9800 . ?
C93 H93B 0.9800 . ?
C93 H93C 0.9800 . ?
C94 H94 1.0000 . ?
C94 C95 1.520(13) . ?
C94 C96 1.501(11) . ?
C95 H95A 0.9800 . ?
C95 H95B 0.9800 . ?
C95 H95C 0.9800 . ?
C96 H96A 0.9800 . ?
C96 H96B 0.9800 . ?
C96 H96C 0.9800 . ?
C97 H97A 0.9800 . ?
C97 H97B 0.9800 . ?
C97 H97C 0.9800 . ?
C98 C98 1.500(16) 2_765 ?
C98 H98A 0.9900 . ?
C98 H98B 0.9900 . ?
C99 C99 1.43(2) 2_556 ?
C99 H99A 0.9900 . ?
C99 H99B 0.9900 . ?
C100 H10A 0.9800 . ?
C100 H10B 0.9800 . ?
C100 H10C 0.9800 . ?
C8 H8A 0.9800 . ?
C8 H8B 0.9800 . ?
C8 H8C 0.9800 . ?

loop_
_geom_torsion_atom_site_label_1
_geom_torsion_atom_site_label_2
_geom_torsion_atom_site_label_3
_geom_torsion_atom_site_label_4
_geom_torsion
_geom_torsion_site_symmetry_1
_geom_torsion_site_symmetry_2
_geom_torsion_site_symmetry_3
_geom_torsion_site_symmetry_4
_geom_torsion_publ_flag
Sn1 C1 C2 C3 -166.7(6) . . . . ?
Sn1 C1 C2 C7 13.5(11) . . . . ?
Sn1 C1 C6 C5 168.3(6) . . . . ?
Sn1 C1 C6 C10 -13.2(10) . . . . ?
Sn1 C13 C14 C15 169.6(6) . . . . ?
Sn1 C13 C14 C19 -13.2(9) . . . . ?
Sn1 C13 C18 C17 -168.1(5) . . . . ?
Sn1 C13 C18 C22 11.9(10) . . . . ?
C1 C2 C3 C4 -3.2(12) . . . . ?
C1 C2 C7 C9 124.2(8) . . . . ?
C1 C2 C7 C8 -111.5(8) . . . . ?
C1 C6 C10 C11 -109.6(9) . . . . ?
C1 C6 C10 C12 123.7(8) . . . . ?
Sn2 C25 C26 C27 168.8(6) . . . . ?
Sn2 C25 C26 C31 -11.2(10) . . . . ?
Sn2 C25 C30 C29 -169.2(6) . . . . ?
Sn2 C25 C30 C34 11.1(10) . . . . ?
Sn2 C37 C38 C39 -170.3(6) . . . . ?
Sn2 C37 C38 C43 11.2(11) . . . . ?
Sn2 C37 C42 C41 170.9(6) . . . . ?
Sn2 C37 C42 C46 -13.1(9) . . . . ?
C2 C1 C6 C5 -3.8(12) . . . . ?
C2 C1 C6 C10 174.7(7) . . . . ?
C2 C3 C4 C5 0.9(14) . . . . ?
Sn3 C49 C50 C51 176.4(6) . . . . ?
Sn3 C49 C50 C55 0.9(10) . . . . ?
Sn3 C49 C54 C53 -177.4(6) . . . . ?
Sn3 C49 C54 C58 4.1(11) . . . . ?
Sn3 C61 C62 C63 179.5(5) . . . . ?
Sn3 C61 C62 C67 -3.1(9) . . . . ?
Sn3 C61 C66 C65 -180.0(5) . . . . ?
Sn3 C61 C66 C70 -1.7(10) . . . . ?
C3 C2 C7 C9 -55.6(9) . . . . ?
C3 C2 C7 C8 68.7(9) . . . . ?
C3 C4 C5 C6 0.0(14) . . . . ?
C4 C5 C6 C1 1.5(13) . . . . ?
C4 C5 C6 C10 -177.1(8) . . . . ?
Sn4 C73 C74 C75 176.2(5) . . . . ?
Sn4 C73 C74 C79 -5.3(9) . . . . ?
Sn4 C73 C78 C77 -176.4(5) . . . . ?
Sn4 C73 C78 C82 2.1(10) . . . . ?
Sn4 C85 C86 C87 176.8(5) . . . . ?
Sn4 C85 C86 C91 -0.8(10) . . . . ?
Sn4 C85 C90 C89 -176.5(6) . . . . ?
Sn4 C85 C90 C94 3.3(10) . . . . ?
C5 C6 C10 C11 68.9(10) . . . . ?
C5 C6 C10 C12 -57.7(10) . . . . ?
C6 C1 C2 C3 4.7(11) . . . . ?
C6 C1 C2 C7 -175.1(7) . . . . ?
C7 C2 C3 C4 176.6(8) . . . . ?
C13 C14 C15 C16 -1.6(11) . . . . ?
C13 C14 C19 C20 122.8(7) . . . . ?
C13 C14 C19 C21 -111.7(8) . . . . ?
C13 C18 C22 C23 -112.5(8) . . . . ?
C13 C18 C22 C24 124.6(8) . . . . ?
C14 C13 C18 C17 3.3(10) . . . . ?
C14 C13 C18 C22 -176.7(6) . . . . ?
C14 C15 C16 C17 4.7(12) . . . . ?
C15 C14 C19 C20 -59.9(9) . . . . ?
C15 C14 C19 C21 65.5(9) . . . . ?
C15 C16 C17 C18 -3.9(12) . . . . ?
C16 C17 C18 C13 -0.1(12) . . . . ?
C16 C17 C18 C22 179.9(7) . . . . ?
C17 C18 C22 C23 67.6(9) . . . . ?
C17 C18 C22 C24 -55.4(9) . . . . ?
C18 C13 C14 C15 -2.5(10) . . . . ?
C18 C13 C14 C19 174.7(7) . . . . ?
C19 C14 C15 C16 -178.9(7) . . . . ?
C25 C26 C27 C28 1.9(12) . . . . ?
C25 C26 C31 C32 -115.4(8) . . . . ?
C25 C26 C31 C33 118.2(8) . . . . ?
C25 C30 C34 C35 -109.0(8) . . . . ?
C25 C30 C34 C36 125.8(8) . . . . ?
C26 C25 C30 C29 3.9(11) . . . . ?
C26 C25 C30 C34 -175.8(7) . . . . ?
C26 C27 C28 C29 1.7(13) . . . . ?
C27 C26 C31 C32 64.7(9) . . . . ?
C27 C26 C31 C33 -61.7(9) . . . . ?
C27 C28 C29 C30 -2.5(12) . . . . ?
C28 C29 C30 C25 -0.3(12) . . . . ?
C28 C29 C30 C34 179.4(7) . . . . ?
C29 C30 C34 C35 71.2(9) . . . . ?
C29 C30 C34 C36 -53.9(9) . . . . ?
C30 C25 C26 C27 -4.6(11) . . . . ?
C30 C25 C26 C31 175.4(7) . . . . ?
C31 C26 C27 C28 -178.1(7) . . . . ?
C37 C38 C39 C40 -1.7(12) . . . . ?
C37 C38 C43 C44 -109.0(9) . . . . ?
C37 C38 C43 C45 125.2(8) . . . . ?
C37 C42 C46 C47 -108.0(8) . . . . ?
C37 C42 C46 C48 125.1(8) . . . . ?
C38 C37 C42 C41 -5.2(11) . . . . ?
C38 C37 C42 C46 170.7(7) . . . . ?
C38 C39 C40 C41 -2.6(13) . . . . ?
C39 C38 C43 C44 72.5(10) . . . . ?
C39 C38 C43 C45 -53.3(11) . . . . ?
C39 C40 C41 C42 2.9(13) . . . . ?
C40 C41 C42 C37 1.0(12) . . . . ?
C40 C41 C42 C46 -175.2(7) . . . . ?
C41 C42 C46 C47 68.0(9) . . . . ?
C41 C42 C46 C48 -58.9(10) . . . . ?
C42 C37 C38 C39 5.6(11) . . . . ?
C42 C37 C38 C43 -172.9(7) . . . . ?
C43 C38 C39 C40 176.9(8) . . . . ?
C49 C50 C51 C52 1.7(14) . . . . ?
C49 C50 C55 C56 -126.4(8) . . . . ?
C49 C50 C55 C57 108.9(9) . . . . ?
C49 C54 C58 C59 106.2(8) . . . . ?
C49 C54 C58 C60 -127.6(8) . . . . ?
C50 C49 C54 C53 0.0(12) . . . . ?
C50 C49 C54 C58 -178.6(7) . . . . ?
C50 C51 C52 C53 -1.0(16) . . . . ?
C51 C50 C55 C56 58.0(10) . . . . ?
C51 C50 C55 C57 -66.6(10) . . . . ?
C51 C52 C53 C54 -0.2(16) . . . . ?
C52 C53 C54 C49 0.7(13) . . . . ?
C52 C53 C54 C58 179.4(9) . . . . ?
C53 C54 C58 C59 -72.4(9) . . . . ?
C53 C54 C58 C60 53.9(10) . . . . ?
C54 C49 C50 C51 -1.1(12) . . . . ?
C54 C49 C50 C55 -176.6(7) . . . . ?
C55 C50 C51 C52 177.5(9) . . . . ?
C61 C62 C63 C64 0.2(11) . . . . ?
C61 C62 C67 C68 124.9(8) . . . . ?
C61 C62 C67 C69 -109.0(8) . . . . ?
C61 C66 C70 C71 108.5(8) . . . . ?
C61 C66 C70 C72 -125.5(8) . . . . ?
C62 C61 C66 C65 -0.1(10) . . . . ?
C62 C61 C66 C70 178.1(7) . . . . ?
C62 C63 C64 C65 0.3(12) . . . . ?
C63 C62 C67 C68 -57.7(9) . . . . ?
C63 C62 C67 C69 68.4(9) . . . . ?
C63 C64 C65 C66 -0.8(12) . . . . ?
C64 C65 C66 C61 0.7(11) . . . . ?
C64 C65 C66 C70 -177.7(7) . . . . ?
C65 C66 C70 C71 -73.2(9) . . . . ?
C65 C66 C70 C72 52.8(9) . . . . ?
C66 C61 C62 C63 -0.3(10) . . . . ?
C66 C61 C62 C67 177.1(7) . . . . ?
C67 C62 C63 C64 -177.3(7) . . . . ?
C73 C74 C75 C76 0.7(11) . . . . ?
C73 C74 C79 C80 -113.9(9) . . . . ?
C73 C74 C79 C81 121.5(9) . . . . ?
C73 C78 C82 C83 -94.2(9) . . . . ?
C73 C78 C82 C84 141.3(8) . . . . ?
C74 C73 C78 C77 1.2(11) . . . . ?
C74 C73 C78 C82 179.8(7) . . . . ?
C74 C75 C76 C77 0.3(12) . . . . ?
C75 C74 C79 C80 64.6(10) . . . . ?
C75 C74 C79 C81 -60.0(10) . . . . ?
C75 C76 C77 C78 -0.6(12) . . . . ?
C76 C77 C78 C73 -0.2(12) . . . . ?
C76 C77 C78 C82 -178.9(7) . . . . ?
C77 C78 C82 C83 84.3(9) . . . . ?
C77 C78 C82 C84 -40.2(10) . . . . ?
C78 C73 C74 C75 -1.5(11) . . . . ?
C78 C73 C74 C79 177.0(7) . . . . ?
C79 C74 C75 C76 -177.8(7) . . . . ?
C85 C86 C87 C88 -0.4(12) . . . . ?
C85 C86 C91 C92 97.6(8) . . . . ?
C85 C86 C91 C93 -137.9(7) . . . . ?
C85 C90 C94 C95 -102.1(10) . . . . ?
C85 C90 C94 C96 131.3(9) . . . . ?
C86 C85 C90 C89 1.0(11) . . . . ?
C86 C85 C90 C94 -179.2(7) . . . . ?
C86 C87 C88 C89 1.0(13) . . . . ?
C87 C86 C91 C92 -80.0(9) . . . . ?
C87 C86 C91 C93 44.5(9) . . . . ?
C87 C88 C89 C90 -0.5(13) . . . . ?
C88 C89 C90 C85 -0.5(12) . . . . ?
C88 C89 C90 C94 179.7(8) . . . . ?
C89 C90 C94 C95 77.7(10) . . . . ?
C89 C90 C94 C96 -48.9(11) . . . . ?
C90 C85 C86 C87 -0.6(11) . . . . ?
C90 C85 C86 C91 -178.1(7) . . . . ?
C91 C86 C87 C88 177.2(7) . . . . ?
C97 O1 C98 C98 177.3(9) . . . 2_765 ?
C100 O2 C99 C99 -178.9(14) . . . 2_556 ?
